data_4034018
loop_
_publ_author_name
'R\'emond, Maxime'
'Zheng, Zheng'
'Jeanneau, Erwann'
'Andraud, Chantal'
'Bretonni\`ere, Yann'
'Redon, S\'ebastien'

_publ_section_title
;
 4,5,5-Trimethyl-2,5-dihydrofuran-Based Electron-Withdrawing Groups for
 NIR-Emitting Push-Pull Dipolar Fluorophores.
;
_journal_issue 16
_journal_name_full 'The Journal of organic chemistry'
_journal_page_first 9965
_journal_page_last 9974
_journal_paper_doi 10.1021/acs.joc.9b01120
_journal_volume 84
_journal_year 2019
_chemical_formula_moiety 'C35 H27 N3 O1 S1'
_chemical_formula_sum 'C35 H27 N3 O S'
_chemical_formula_weight 537.68
_space_group_IT_number 61
_space_group_name_Hall '-P 2ac 2ab'
_space_group_name_H-M_alt 'P b c a'
_symmetry_cell_setting orthorhombic
_symmetry_space_group_name_Hall '-P 2ac 2ab'
_symmetry_space_group_name_H-M 'P b c a'
_atom_sites_solution_hydrogens difmap
_atom_sites_solution_primary direct
_cell_angle_alpha 90
_cell_angle_beta 90
_cell_angle_gamma 90
_cell_formula_units_Z 8
_cell_length_a 11.1584(17)
_cell_length_b 15.1108(17)
_cell_length_c 33.728(4)
_cell_measurement_reflns_used 4494
_cell_measurement_temperature 150.01(10)
_cell_measurement_theta_max 28.0220
_cell_measurement_theta_min 3.7240
_cell_volume 5687.0(13)
_computing_cell_refinement
; 
 CrysAlisPro (Rigaku Oxford Diffraction, 2017) 
;
_computing_data_collection 'Gemini, (Oxford Diffraction, 2006)'
_computing_data_reduction
; 
 CrysAlisPro (Rigaku Oxford Diffraction, 2017) 
;
_computing_molecular_graphics 'CAMERON (Watkin et al., 1996)'
_computing_publication_material 'CRYSTALS (Betteridge et al., 2003)'
_computing_structure_refinement 'CRYSTALS (Betteridge et al., 2003)'
_computing_structure_solution 'SIR97 (Altomare et al., 1999)'
_diffrn_ambient_environment N~2~
_diffrn_ambient_temperature 150.01(10)
_diffrn_detector 'CCD plate'
_diffrn_detector_area_resol_mean 10.4685
_diffrn_detector_type Atlas
_diffrn_measured_fraction_theta_full 0.999
_diffrn_measured_fraction_theta_max 0.878
_diffrn_measurement_device 'four-circle diffractometer'
_diffrn_measurement_device_type 'Xcalibur, Atlas, Gemini ultra'
_diffrn_measurement_method \w
_diffrn_radiation_monochromator graphite
_diffrn_radiation_probe x-ray
_diffrn_radiation_type 'Mo K\a'
_diffrn_radiation_wavelength 0.71073
_diffrn_reflns_av_R_equivalents 0.067
_diffrn_reflns_limit_h_max 15
_diffrn_reflns_limit_h_min -10
_diffrn_reflns_limit_k_max 20
_diffrn_reflns_limit_k_min -17
_diffrn_reflns_limit_l_max 46
_diffrn_reflns_limit_l_min -31
_diffrn_reflns_number 26527
_diffrn_reflns_theta_full 26.556
_diffrn_reflns_theta_max 29.607
_diffrn_reflns_theta_min 2.904
_diffrn_source 'fine-focus sealed X-ray tube'
_diffrn_source_type 'Enhance (Mo) X-ray Source'
_diffrn_standards_number 0
_exptl_absorpt_coefficient_mu 0.147
_exptl_absorpt_correction_T_max 0.981
_exptl_absorpt_correction_T_min 0.955
_exptl_absorpt_correction_type analytical
_exptl_absorpt_process_details
;
CrysAlisPro 1.171.38.46 (Rigaku Oxford Diffraction, 2015)
Analytical numeric absorption correction using a multifaceted crystal
			model based on expressions derived by R.C. Clark & J.S. Reid.
(Clark, R. C. & Reid, J. S. (1995). Acta Cryst. A51, 887-897)
Empirical absorption correction using spherical harmonics,
 implemented in SCALE3 ABSPACK scaling algorithm.
;
_exptl_crystal_colour black
_exptl_crystal_density_diffrn 1.256
_exptl_crystal_density_method 'not measured'
_exptl_crystal_description plate
_exptl_crystal_F_000 2256
_exptl_crystal_size_max 0.406
_exptl_crystal_size_mid 0.335
_exptl_crystal_size_min 0.131
_refine_diff_density_max 0.75
_refine_diff_density_min -0.78
_refine_ls_extinction_method None
_refine_ls_goodness_of_fit_ref 0.9804
_refine_ls_hydrogen_treatment noref
_refine_ls_matrix_type full
_refine_ls_number_parameters 471
_refine_ls_number_reflns 7004
_refine_ls_number_restraints 193
_refine_ls_R_factor_all 0.1304
_refine_ls_R_factor_gt 0.0692
_refine_ls_shift/su_max 0.0004423
_refine_ls_shift/su_mean 0.0000281
_refine_ls_structure_factor_coef Fsqd
_refine_ls_weighting_details
;
 Method, part 1, Chebychev polynomial, (Watkin, 1994, Prince, 1982) 
 [weight] = 1.0/[A~0~*T~0~(x)+A~1~*T~1~(x) ... +A~n-1~]*T~n-1~(x)] 
 where A~i~ are the Chebychev coefficients listed below and x= Fcalc/Fmax 
 Method = Robust Weighting (Prince, 1982) 
 W = [weight] * [1-(deltaF/6*sigmaF)^2^]^2^ 
 A~i~ are: 
 444. 622. 306. 73.2 
;
_refine_ls_weighting_scheme calc
_refine_ls_wR_factor_all 0.1516
_refine_ls_wR_factor_gt 0.1069
_refine_ls_wR_factor_ref 0.1516
_reflns_limit_h_max 15
_reflns_limit_h_min 0
_reflns_limit_k_max 20
_reflns_limit_k_min 0
_reflns_limit_l_max 46
_reflns_limit_l_min 0
_reflns_number_gt 4048
_reflns_number_total 7022
_reflns_threshold_expression I>2.0\s(I)
_oxford_diffrn_Wilson_B_factor 3.40
_oxford_diffrn_Wilson_scale 0.45
_oxford_refine_ls_r_factor_ref 0.1304
_oxford_refine_ls_scale 1.656(8)
_oxford_reflns_number_all 7004
_cod_data_source_file jo9b01120_si_005.cif
_cod_data_source_block I
_cod_original_sg_symbol_Hall '-P 2ac 2ab '
_cod_original_sg_symbol_H-M 'P b c a '
_cod_original_formula_sum 'C35 H27 N3 O1 S1'
_cod_database_code 4034018
_oxdiff_exptl_absorpt_empirical_full_min 0.913
_oxdiff_exptl_absorpt_empirical_full_max 1.096
_oxdiff_exptl_absorpt_empirical_details
;
Empirical correction (ABSPACK) includes:
- Absorption correction using spherical harmonics
- Frame scaling
;
_oxford_refine_reflns_threshold_expression_ref I>-10.0\s(I)

loop_
_symmetry_equiv_pos_as_xyz
x,y,z
-x,-y,-z
-x+1/2,y+1/2,z
x+1/2,-y+1/2,-z
x,-y+1/2,z+1/2
-x,y+1/2,-z+1/2
-x+1/2,-y,z+1/2
x+1/2,y,-z+1/2

loop_
_atom_site_label
_atom_site_type_symbol
_atom_site_fract_x
_atom_site_fract_y
_atom_site_fract_z
_atom_site_U_iso_or_equiv
_atom_site_occupancy
_atom_site_adp_type
_atom_site_refinement_flags_posn
_atom_site_refinement_flags_adp
_atom_site_refinement_flags_occupancy
_atom_site_disorder_assembly
_atom_site_disorder_group
S1 S 0.30028(10) 0.14710(7) 0.61548(3) 0.0552 1.0000 Uani . . . . .
C2 C 0.3878(3) 0.1819(2) 0.57531(9) 0.0447 1.0000 Uani . . . . .
C3 C 0.3861(3) 0.1394(2) 0.53695(9) 0.0375 1.0000 Uani . . . . .
O4 O 0.4630(2) 0.17808(15) 0.51214(6) 0.0428 1.0000 Uani . . . . .
C5 C 0.5243(3) 0.2505(2) 0.53319(11) 0.0460 1.0000 Uani . . . . .
C6 C 0.4676(4) 0.2492(2) 0.57353(10) 0.0476 1.0000 Uani . . . . .
C7 C 0.4712(7) 0.2998(5) 0.6100(2) 0.0367 0.539(8) Uani . . P 1 1
C8 C 0.5193(7) 0.3242(6) 0.5976(2) 0.0348 0.461(8) Uani D . P 1 2
C9 C 0.4649(6) 0.3446(5) 0.6324(2) 0.0345 0.461(8) Uani D . P 1 2
C10 C 0.5427(6) 0.3693(4) 0.61332(19) 0.0356 0.539(8) Uani . . P 1 1
C11 C 0.5457(8) 0.4289(5) 0.6482(2) 0.0352 0.539(8) Uani D U P 1 1
C12 C 0.4958(8) 0.4113(5) 0.6608(3) 0.0311 0.461(8) Uani D U P 1 2
C13 C 0.4563(8) 0.4302(5) 0.6769(2) 0.0393 0.539(8) Uani D U P 1 1
C14 C 0.4184(9) 0.4283(6) 0.6924(3) 0.0391 0.461(8) Uani D U P 1 2
C15 C 0.4566(10) 0.4857(8) 0.7097(3) 0.0436 0.539(8) Uani D U P 1 1
C16 C 0.4455(11) 0.4931(10) 0.7210(4) 0.0438 0.461(8) Uani D U P 1 2
C17 C 0.5526(3) 0.5428(2) 0.71627(10) 0.0416 1.0000 Uani D U . . .
N18 N 0.5689(3) 0.60143(16) 0.74807(8) 0.0389 1.0000 Uani . . . . .
C19 C 0.6411(3) 0.6780(2) 0.74418(9) 0.0363 1.0000 Uani . . . . .
C20 C 0.7252(3) 0.6983(2) 0.77295(10) 0.0444 1.0000 Uani . . . . .
C21 C 0.7941(4) 0.7735(3) 0.76933(13) 0.0602 1.0000 Uani . . . . .
C22 C 0.7810(4) 0.8282(3) 0.73672(14) 0.0646 1.0000 Uani . . . . .
C23 C 0.6981(4) 0.8079(2) 0.70783(12) 0.0558 1.0000 Uani . . . . .
C24 C 0.6276(3) 0.7334(2) 0.71171(10) 0.0431 1.0000 Uani . . . . .
H241 H 0.5703 0.7201 0.6924 0.0526 1.0000 Uiso . . . . .
H231 H 0.6897 0.8456 0.6855 0.0673 1.0000 Uiso . . . . .
H221 H 0.8309 0.8800 0.7340 0.0781 1.0000 Uiso . . . . .
H211 H 0.8489 0.7874 0.7896 0.0721 1.0000 Uiso . . . . .
H201 H 0.7335 0.6610 0.7948 0.0530 1.0000 Uiso . . . . .
C25 C 0.5217(3) 0.5819(2) 0.78622(10) 0.0435 1.0000 Uani D U . . .
C26 C 0.460(3) 0.6525(11) 0.8031(6) 0.0472 0.419(17) Uani D U P 2 2
C27 C 0.4549(19) 0.6394(8) 0.8086(4) 0.0446 0.581(17) Uani D U P 2 1
C28 C 0.4038(14) 0.6505(11) 0.8403(4) 0.0578 0.419(17) Uani D U P 2 2
C29 C 0.4192(9) 0.6119(8) 0.8462(3) 0.0485 0.581(17) Uani D U P 2 1
C30 C 0.4100(14) 0.5725(12) 0.8621(3) 0.0605 0.419(17) Uani D U P 2 2
C31 C 0.4481(10) 0.5286(8) 0.8600(2) 0.0551 0.581(17) Uani D U P 2 1
C32 C 0.4708(15) 0.4992(11) 0.8469(4) 0.0590 0.419(17) Uani D U P 2 2
C33 C 0.5182(11) 0.4720(6) 0.8370(3) 0.0616 0.581(17) Uani D U P 2 1
C34 C 0.5201(13) 0.5046(7) 0.8088(4) 0.0492 0.419(17) Uani D U P 2 2
C35 C 0.5590(11) 0.4987(5) 0.7997(3) 0.0524 0.581(17) Uani D U P 2 1
C36 C 0.6393(12) 0.5448(8) 0.6859(3) 0.0429 0.539(8) Uani D U P 1 1
C37 C 0.6372(12) 0.5245(9) 0.6872(4) 0.0406 0.461(8) Uani D U P 1 2
C38 C 0.6001(8) 0.4626(6) 0.6590(3) 0.0344 0.461(8) Uani D U P 1 2
C39 C 0.6408(8) 0.4877(5) 0.6528(2) 0.0357 0.539(8) Uani D U P 1 1
C40 C 0.5003(4) 0.3332(3) 0.50930(12) 0.0579 1.0000 Uani . . . . .
H402 H 0.5411 0.3830 0.5220 0.0863 1.0000 Uiso . . . . .
H403 H 0.5294 0.3264 0.4825 0.0869 1.0000 Uiso . . . . .
H401 H 0.4151 0.3445 0.5092 0.0865 1.0000 Uiso . . . . .
C41 C 0.6563(4) 0.2263(3) 0.53360(13) 0.0607 1.0000 Uani . . . . .
H413 H 0.7010 0.2744 0.5461 0.0908 1.0000 Uiso . . . . .
H411 H 0.6838 0.2164 0.5066 0.0908 1.0000 Uiso . . . . .
H412 H 0.6664 0.1730 0.5494 0.0909 1.0000 Uiso . . . . .
C42 C 0.3196(3) 0.0701(2) 0.52292(10) 0.0429 1.0000 Uani . . . . .
C43 C 0.2383(4) 0.0196(3) 0.54619(12) 0.0576 1.0000 Uani . . . . .
N44 N 0.1705(4) -0.0255(3) 0.56116(13) 0.0902 1.0000 Uani . . . . .
C45 C 0.3269(4) 0.0456(2) 0.48212(12) 0.0548 1.0000 Uani . . . . .
N46 N 0.3272(4) 0.0260(3) 0.44930(11) 0.0834 1.0000 Uani . . . . .
C47 C 0.1624(3) 0.1998(3) 0.60429(9) 0.0477 1.0000 Uani . . . . .
C48 C 0.1565(3) 0.2844(3) 0.58888(11) 0.0492 1.0000 Uani . . . . .
C49 C 0.0466(4) 0.3238(3) 0.58235(11) 0.0562 1.0000 Uani . . . . .
C50 C -0.0566(4) 0.2799(3) 0.59245(12) 0.0600 1.0000 Uani . . . . .
C51 C -0.0510(4) 0.1961(3) 0.60796(12) 0.0651 1.0000 Uani . . . . .
C52 C 0.0582(4) 0.1548(3) 0.61389(11) 0.0599 1.0000 Uani . . . . .
H521 H 0.0626 0.0959 0.6240 0.0722 1.0000 Uiso . . . . .
H511 H -0.1221 0.1662 0.6146 0.0780 1.0000 Uiso . . . . .
H501 H -0.1309 0.3068 0.5877 0.0719 1.0000 Uiso . . . . .
H491 H 0.0421 0.3810 0.5706 0.0677 1.0000 Uiso . . . . .
H481 H 0.2269 0.3147 0.5818 0.0594 1.0000 Uiso . . . . .
H71 H 0.4224 0.2826 0.6318 0.0440 0.539(8) Uiso . . P 1 1
H81 H 0.5869 0.3559 0.5885 0.0422 0.461(8) Uiso . . P 1 2
H91 H 0.3974 0.3099 0.6390 0.0409 0.461(8) Uiso . . P 1 2
H101 H 0.5949 0.3824 0.5918 0.0432 0.539(8) Uiso . . P 1 1
H131 H 0.3916 0.3912 0.6745 0.0471 0.539(8) Uiso . . P 1 1
H141 H 0.3475 0.3946 0.6941 0.0470 0.461(8) Uiso . . P 1 2
H151 H 0.3940 0.4854 0.7276 0.0520 0.539(8) Uiso . . P 1 1
H161 H 0.3948 0.5024 0.7429 0.0529 0.461(8) Uiso . . P 1 2
H261 H 0.4547 0.7051 0.7885 0.0569 0.419(17) Uiso . . P 2 2
H271 H 0.4345 0.6952 0.7985 0.0541 0.581(17) Uiso . . P 2 1
H281 H 0.3638 0.7002 0.8506 0.0689 0.419(17) Uiso . . P 2 2
H291 H 0.3746 0.6506 0.8621 0.0579 0.581(17) Uiso . . P 2 1
H301 H 0.3744 0.5690 0.8872 0.0729 0.419(17) Uiso . . P 2 2
H311 H 0.4205 0.5110 0.8850 0.0661 0.581(17) Uiso . . P 2 1
H321 H 0.4771 0.4472 0.8617 0.0711 0.419(17) Uiso . . P 2 2
H331 H 0.5379 0.4154 0.8465 0.0741 0.581(17) Uiso . . P 2 1
H341 H 0.5542 0.4539 0.7978 0.0592 0.419(17) Uiso . . P 2 2
H351 H 0.6087 0.4619 0.7846 0.0630 0.581(17) Uiso . . P 2 1
H361 H 0.7010 0.5868 0.6877 0.0517 0.539(8) Uiso . . P 1 1
H371 H 0.7119 0.5518 0.6867 0.0487 0.461(8) Uiso . . P 1 2
H381 H 0.6500 0.4545 0.6375 0.0408 0.461(8) Uiso . . P 1 2
H391 H 0.7031 0.4882 0.6343 0.0430 0.539(8) Uiso . . P 1 1

loop_
_atom_site_aniso_label
_atom_site_aniso_U_11
_atom_site_aniso_U_22
_atom_site_aniso_U_33
_atom_site_aniso_U_23
_atom_site_aniso_U_13
_atom_site_aniso_U_12
S1 0.0642(6) 0.0709(7) 0.0306(4) 0.0050(4) -0.0033(4) 0.0217(6)
C2 0.054(2) 0.050(2) 0.0302(15) -0.0045(15) -0.0076(15) 0.0167(18)
C3 0.0386(18) 0.0386(17) 0.0353(15) -0.0021(14) -0.0014(14) 0.0033(15)
O4 0.0471(14) 0.0397(13) 0.0415(12) -0.0137(10) 0.0039(11) -0.0119(11)
C5 0.047(2) 0.0353(17) 0.055(2) -0.0122(16) -0.0099(18) -0.0057(16)
C6 0.057(2) 0.045(2) 0.0408(18) -0.0167(16) -0.0191(17) 0.0161(18)
C7 0.041(4) 0.035(4) 0.034(4) -0.001(3) -0.002(3) -0.002(3)
C8 0.035(4) 0.034(4) 0.036(4) -0.002(4) 0.003(3) -0.011(3)
C9 0.030(4) 0.032(4) 0.041(4) -0.001(3) -0.001(3) -0.005(3)
C10 0.038(4) 0.036(3) 0.032(3) -0.000(3) -0.003(3) -0.003(3)
C11 0.040(4) 0.027(3) 0.039(3) -0.001(3) -0.003(3) -0.009(3)
C12 0.036(4) 0.022(3) 0.035(4) 0.002(3) -0.005(3) -0.009(3)
C13 0.049(5) 0.035(3) 0.033(4) -0.009(3) -0.007(3) -0.010(3)
C14 0.047(5) 0.036(4) 0.034(4) -0.008(4) -0.003(3) -0.007(4)
C15 0.057(4) 0.034(4) 0.040(5) -0.015(4) -0.016(3) -0.005(3)
C16 0.058(5) 0.032(4) 0.041(5) -0.011(4) -0.015(4) -0.007(4)
C17 0.0500(19) 0.0286(15) 0.0462(17) -0.0057(14) -0.0149(15) 0.0004(14)
N18 0.0499(17) 0.0311(13) 0.0357(13) -0.0058(12) 0.0030(13) -0.0132(13)
C19 0.0416(18) 0.0304(15) 0.0369(16) -0.0036(13) 0.0034(14) -0.0055(14)
C20 0.051(2) 0.0409(19) 0.0410(17) -0.0004(15) -0.0040(16) -0.0096(17)
C21 0.054(2) 0.052(2) 0.074(3) -0.010(2) -0.007(2) -0.020(2)
C22 0.062(3) 0.040(2) 0.092(3) -0.001(2) 0.011(2) -0.019(2)
C23 0.063(3) 0.0379(19) 0.066(2) 0.0123(18) 0.012(2) -0.0024(19)
C24 0.047(2) 0.0388(18) 0.0433(18) 0.0012(15) 0.0032(16) -0.0031(16)
C25 0.0477(19) 0.0437(18) 0.0391(17) 0.0044(15) -0.0049(15) -0.0140(16)
C26 0.043(5) 0.062(6) 0.036(5) 0.003(4) 0.006(5) -0.020(5)
C27 0.039(4) 0.066(5) 0.029(4) -0.002(4) -0.000(3) -0.017(4)
C28 0.060(6) 0.070(7) 0.043(5) 0.014(5) 0.003(4) -0.024(5)
C29 0.049(4) 0.066(6) 0.030(3) 0.005(4) 0.002(3) -0.016(4)
C30 0.068(6) 0.071(7) 0.043(5) 0.016(5) 0.007(5) -0.022(6)
C31 0.064(5) 0.066(6) 0.035(4) 0.009(4) 0.007(4) -0.011(4)
C32 0.067(7) 0.069(7) 0.041(6) 0.021(5) 0.013(5) -0.016(6)
C33 0.081(6) 0.060(4) 0.044(4) 0.008(4) 0.014(4) -0.008(4)
C34 0.055(6) 0.051(5) 0.041(5) 0.020(4) 0.011(4) -0.016(4)
C35 0.068(5) 0.045(3) 0.044(4) 0.010(3) 0.015(4) -0.013(3)
C36 0.065(4) 0.025(5) 0.038(4) -0.008(3) -0.010(3) 0.016(4)
C37 0.053(5) 0.023(5) 0.046(5) -0.008(4) -0.012(4) 0.015(4)
C38 0.036(5) 0.026(4) 0.042(4) -0.001(3) -0.001(3) -0.004(3)
C39 0.046(4) 0.029(3) 0.032(3) -0.001(3) -0.005(3) -0.009(3)
C40 0.067(3) 0.042(2) 0.064(2) -0.0064(19) -0.013(2) -0.0104(19)
C41 0.046(2) 0.056(2) 0.079(3) -0.015(2) -0.013(2) -0.0048(19)
C42 0.046(2) 0.0383(18) 0.0441(18) -0.0016(15) 0.0043(16) -0.0019(16)
C43 0.066(3) 0.046(2) 0.061(2) 0.0013(19) 0.009(2) -0.005(2)
N44 0.110(4) 0.071(3) 0.089(3) 0.004(2) 0.031(3) -0.034(3)
C45 0.061(3) 0.047(2) 0.056(2) -0.0161(18) 0.009(2) -0.019(2)
N46 0.102(3) 0.087(3) 0.061(2) -0.038(2) 0.022(2) -0.043(3)
C47 0.056(2) 0.060(2) 0.0270(15) -0.0014(16) -0.0021(15) 0.0115(19)
C48 0.050(2) 0.055(2) 0.0430(19) -0.0111(17) -0.0066(17) 0.0086(18)
C49 0.059(3) 0.055(2) 0.054(2) -0.0149(19) -0.009(2) 0.010(2)
C50 0.055(3) 0.075(3) 0.050(2) -0.013(2) -0.006(2) 0.017(2)
C51 0.054(3) 0.092(3) 0.049(2) -0.004(2) 0.011(2) 0.002(3)
C52 0.061(3) 0.075(3) 0.044(2) 0.015(2) 0.0105(19) 0.008(2)

loop_
_atom_type_symbol
_atom_type_scat_dispersion_real
_atom_type_scat_dispersion_imag
_atom_type_scat_Cromer_Mann_a1
_atom_type_scat_Cromer_Mann_b1
_atom_type_scat_Cromer_Mann_a2
_atom_type_scat_Cromer_Mann_b2
_atom_type_scat_Cromer_Mann_a3
_atom_type_scat_Cromer_Mann_b3
_atom_type_scat_Cromer_Mann_a4
_atom_type_scat_Cromer_Mann_b4
_atom_type_scat_Cromer_Mann_c
_atom_type_scat_source
C 0.0033 0.0016 2.3100 20.8439 1.0200 10.2075 1.5886 0.5687 0.8650 51.6512 0.2156 'International Tables Vol C 4.2.6.8 and 6.1.1.4'
H 0.0000 0.0000 0.4930 10.5109 0.3229 26.1257 0.1402 3.1424 0.0408 57.7998 0.0030 'International Tables Vol C 4.2.6.8 and 6.1.1.4'
N 0.0061 0.0033 12.2126 0.0057 3.1322 9.8933 2.0125 28.9975 1.1663 0.5826 -11.5290 'International Tables Vol C 4.2.6.8 and 6.1.1.4'
S 0.1246 0.1234 6.9053 1.4679 5.2034 22.2151 1.4379 0.2536 1.5863 56.1720 0.8669 'International Tables Vol C 4.2.6.8 and 6.1.1.4'
O 0.0106 0.0060 3.0485 13.2771 2.2868 5.7011 1.5463 0.3239 0.8670 32.9089 0.2508 'International Tables Vol C 4.2.6.8 and 6.1.1.4'

loop_
_geom_angle_atom_site_label_1
_geom_angle_atom_site_label_2
_geom_angle_atom_site_label_3
_geom_angle
_geom_angle_publ_flag
C2 S1 C47 100.60(17) yes
S1 C2 C3 123.5(3) yes
S1 C2 C6 128.8(3) yes
C3 C2 C6 107.6(3) yes
C2 C3 O4 111.1(3) yes
C2 C3 C42 131.1(3) yes
O4 C3 C42 117.9(3) yes
C3 O4 C5 108.8(3) yes
O4 C5 C6 103.4(3) yes
O4 C5 C40 106.0(3) yes
C6 C5 C40 114.8(3) yes
O4 C5 C41 106.0(3) yes
C6 C5 C41 113.4(3) yes
C40 C5 C41 112.1(3) yes
C5 C6 C2 109.1(3) yes
C5 C6 C7 138.7(5) yes
C2 C6 C7 112.1(5) yes
C5 C6 C2 109.1(3) yes
C5 C6 C8 108.5(4) yes
C2 C6 C8 142.4(4) yes
C6 C7 C10 120.4(7) yes
C6 C7 H71 119.7 no
C10 C7 H71 119.9 no
C6 C8 C9 117.8(7) yes
C6 C8 H81 120.7 no
C9 C8 H81 121.5 no
C8 C9 C12 129.2(8) yes
C8 C9 H91 115.8 no
C12 C9 H91 115.0 no
C7 C10 C11 124.2(7) yes
C7 C10 H101 118.1 no
C11 C10 H101 117.7 no
C10 C11 C13 123.0(7) yes
C10 C11 C39 119.6(7) yes
C13 C11 C39 117.4(6) yes
C9 C12 C14 119.4(8) yes
C9 C12 C38 124.1(8) yes
C14 C12 C38 116.5(7) yes
C11 C13 C15 124.2(7) yes
C11 C13 H131 118.9 no
C15 C13 H131 116.9 no
C12 C14 C16 121.2(8) yes
C12 C14 H141 117.8 no
C16 C14 H141 121.0 no
C13 C15 C17 120.2(7) yes
C13 C15 H151 121.1 no
C17 C15 H151 118.7 no
C14 C16 C17 118.1(8) yes
C14 C16 H161 120.8 no
C17 C16 H161 121.1 no
C15 C17 N18 127.8(5) yes
C15 C17 C36 115.2(6) yes
N18 C17 C36 116.9(5) yes
C16 C17 N18 110.9(5) yes
C16 C17 C37 123.1(7) yes
N18 C17 C37 125.3(6) yes
C17 N18 C19 121.3(3) yes
C17 N18 C25 120.9(3) yes
C19 N18 C25 117.7(3) yes
N18 C19 C20 120.1(3) yes
N18 C19 C24 120.3(3) yes
C20 C19 C24 119.5(3) yes
C19 C20 C21 120.0(3) yes
C19 C20 H201 119.2 no
C21 C20 H201 120.8 no
C20 C21 C22 120.3(4) yes
C20 C21 H211 118.9 no
C22 C21 H211 120.8 no
C21 C22 C23 120.0(3) yes
C21 C22 H221 120.0 no
C23 C22 H221 120.0 no
C22 C23 C24 119.8(4) yes
C22 C23 H231 119.6 no
C24 C23 H231 120.6 no
C19 C24 C23 120.4(3) yes
C19 C24 H241 119.6 no
C23 C24 H241 120.0 no
N18 C25 C27 124.6(6) yes
N18 C25 C35 111.8(5) yes
C27 C25 C35 123.5(6) yes
N18 C25 C26 113.3(7) yes
N18 C25 C34 132.3(7) yes
C26 C25 C34 114.3(9) yes
C25 C26 C28 124.8(14) yes
C25 C26 H261 117.6 no
C28 C26 H261 117.6 no
C25 C27 C29 117.9(9) yes
C25 C27 H271 120.2 no
C29 C27 H271 121.9 no
C26 C28 C30 117.9(13) yes
C26 C28 H281 121.6 no
C30 C28 H281 120.6 no
C27 C29 C31 120.9(8) yes
C27 C29 H291 119.1 no
C31 C29 H291 120.1 no
C28 C30 C32 120.3(11) yes
C28 C30 H301 120.2 no
C32 C30 H301 119.5 no
C29 C31 C33 120.1(8) yes
C29 C31 H311 119.1 no
C33 C31 H311 120.8 no
C30 C32 C34 118.7(10) yes
C30 C32 H321 120.6 no
C34 C32 H321 120.7 no
C31 C33 C35 120.5(8) yes
C31 C33 H331 119.8 no
C35 C33 H331 119.7 no
C32 C34 C25 123.7(10) yes
C32 C34 H341 118.4 no
C25 C34 H341 117.9 no
C25 C35 C33 117.1(7) yes
C25 C35 H351 122.1 no
C33 C35 H351 120.8 no
C17 C36 C39 124.7(9) yes
C17 C36 H361 118.1 no
C39 C36 H361 117.2 no
C17 C37 C38 114.4(9) yes
C17 C37 H371 122.2 no
C38 C37 H371 123.4 no
C12 C38 C37 126.0(8) yes
C12 C38 H381 117.5 no
C37 C38 H381 116.5 no
C36 C39 C11 118.0(8) yes
C36 C39 H391 122.1 no
C11 C39 H391 119.9 no
C5 C40 H402 108.6 no
C5 C40 H403 110.6 no
H402 C40 H403 109.7 no
C5 C40 H401 108.9 no
H402 C40 H401 108.9 no
H403 C40 H401 110.1 no
C5 C41 H413 108.7 no
C5 C41 H411 109.5 no
H413 C41 H411 111.0 no
C5 C41 H412 108.4 no
H413 C41 H412 108.7 no
H411 C41 H412 110.5 no
C3 C42 C43 124.5(3) yes
C3 C42 C45 120.0(3) yes
C43 C42 C45 115.5(3) yes
C42 C43 N44 172.7(5) yes
C42 C45 N46 176.8(5) yes
S1 C47 C48 122.5(3) yes
S1 C47 C52 117.2(3) yes
C48 C47 C52 120.2(4) yes
C47 C48 C49 120.1(4) yes
C47 C48 H481 120.5 no
C49 C48 H481 119.4 no
C48 C49 C50 119.8(4) yes
C48 C49 H491 120.3 no
C50 C49 H491 119.9 no
C49 C50 C51 120.2(4) yes
C49 C50 H501 119.4 no
C51 C50 H501 120.4 no
C50 C51 C52 120.8(4) yes
C50 C51 H511 119.7 no
C52 C51 H511 119.5 no
C47 C52 C51 118.9(4) yes
C47 C52 H521 119.9 no
C51 C52 H521 121.2 no

loop_
_geom_bond_atom_site_label_1
_geom_bond_atom_site_label_2
_geom_bond_distance
_geom_bond_publ_flag
S1 C2 1.751(4) yes
S1 C47 1.774(4) yes
C2 C3 1.445(4) yes
C2 C6 1.354(5) yes
C3 O4 1.333(4) yes
C3 C42 1.369(5) yes
O4 C5 1.473(4) yes
C5 C6 1.500(5) yes
C5 C40 1.511(5) yes
C5 C41 1.518(5) yes
C6 C7 1.450(7) yes
C6 C8 1.508(9) yes
C7 C10 1.323(10) yes
C7 H71 0.950 no
C8 C9 1.356(8) yes
C8 H81 0.945 no
C9 C12 1.434(10) yes
C9 H91 0.944 no
C10 C11 1.482(10) yes
C10 H101 0.953 no
C11 C13 1.391(7) yes
C11 C39 1.392(7) yes
C12 C14 1.396(7) yes
C12 C38 1.399(7) yes
C13 C15 1.387(7) yes
C13 H131 0.937 no
C14 C16 1.407(8) yes
C14 H141 0.941 no
C15 C17 1.393(7) yes
C15 H151 0.923 no
C16 C17 1.421(8) yes
C16 H161 0.939 no
C17 N18 1.403(4) yes
C17 C36 1.410(8) yes
C17 N18 1.403(4) yes
C17 C37 1.388(8) yes
N18 C19 1.416(4) yes
N18 C25 1.421(4) yes
C19 C20 1.384(4) yes
C19 C24 1.387(4) yes
C20 C21 1.377(5) yes
C20 H201 0.934 no
C21 C22 1.384(6) yes
C21 H211 0.940 no
C22 C23 1.378(6) yes
C22 H221 0.966 no
C23 C24 1.379(5) yes
C23 H231 0.951 no
C24 H241 0.934 no
C25 C27 1.372(7) yes
C25 C35 1.401(7) yes
C25 C26 1.394(9) yes
C25 C34 1.394(8) yes
C26 C28 1.402(8) yes
C26 H261 0.938 no
C27 C29 1.393(8) yes
C27 H271 0.937 no
C28 C30 1.391(8) yes
C28 H281 0.939 no
C29 C31 1.380(8) yes
C29 H291 0.936 no
C30 C32 1.395(9) yes
C30 H301 0.938 no
C31 C33 1.396(7) yes
C31 H311 0.935 no
C32 C34 1.402(8) yes
C32 H321 0.934 no
C33 C35 1.395(7) yes
C33 H331 0.940 no
C34 H341 0.932 no
C35 H351 0.936 no
C36 C39 1.411(7) yes
C36 H361 0.938 no
C37 C38 1.396(9) yes
C37 H371 0.931 no
C38 H381 0.924 no
C39 H391 0.934 no
C40 H402 0.978 no
C40 H403 0.967 no
C40 H401 0.966 no
C41 H413 0.976 no
C41 H411 0.974 no
C41 H412 0.973 no
C42 C43 1.422(5) yes
C42 C45 1.427(5) yes
C43 N44 1.136(5) yes
C45 N46 1.146(5) yes
C47 C48 1.381(5) yes
C47 C52 1.385(5) yes
C48 C49 1.381(5) yes
C48 H481 0.941 no
C49 C50 1.372(6) yes
C49 H491 0.952 no
C50 C51 1.372(6) yes
C50 H501 0.937 no
C51 C52 1.384(6) yes
C51 H511 0.940 no
C52 H521 0.953 no

loop_
_geom_hbond_atom_site_label_D
_geom_hbond_atom_site_label_H
_geom_hbond_atom_site_label_A
_geom_hbond_site_symmetry_A
_geom_hbond_angle_DHA
_geom_hbond_distance_DH
_geom_hbond_distance_HA
_geom_hbond_distance_DA
_geom_hbond_publ_flag
C9 H71 C2 . 129 1.05 2.47 3.239(11) yes
C10 H81 C5 . 127 0.99 2.55 3.251(11) yes
C14 H131 C9 . 130 0.88 1.78 2.444(11) yes
C30 H301 N46 5_555 148 0.94 2.59 3.424(11) yes
C31 H311 N46 5_555 174 0.93 2.47 3.401(11) yes
C37 H361 C24 . 121 1.18 2.50 3.265(11) yes
C39 H381 C10 . 132 0.73 1.94 2.485(11) yes
